data_2210275
loop_
_publ_author_name
'Dang, Dong-Bin'
'Bai, Yan'
'Duan, Chun-Ying'

_publ_section_title Bis{<i>N</i>-(2-hydroxybenzoyl)-<i>N</i>'-[1-(2-pyridyl)ethylidene]hydrazinato}nickel(II)
_journal_coeditor_code HG2095
_journal_issue 9
_journal_name_full 'Acta Crystallographica Section E'
_journal_page_first m2290
_journal_page_last m2292
_journal_paper_doi 10.1107/S1600536806032624
_journal_volume 62
_journal_year 2006
_chemical_formula_iupac '[Ni (C14 H12 N3 O2)2]'
_chemical_formula_moiety 'C28 H24 N6 Ni O4'
_chemical_formula_sum 'C28 H24 N6 Ni O4'
_chemical_formula_weight 567.24
_chemical_name_systematic
;
Bis{N-(2-hydroxybenzoyl)-N'-[1-(2-pyridyl)ethylidene]hydrazinato}nickel(II)
;
_space_group_IT_number 41
_symmetry_cell_setting orthorhombic
_symmetry_space_group_name_Hall 'A 2 -2ab'
_symmetry_space_group_name_H-M 'A b a 2'
_atom_sites_solution_hydrogens geom
_atom_sites_solution_primary direct
_atom_sites_solution_secondary difmap
_audit_creation_method SHELXL-97
_cell_angle_alpha 90.00
_cell_angle_beta 90.00
_cell_angle_gamma 90.00
_cell_formula_units_Z 4
_cell_length_a 12.495(3)
_cell_length_b 18.672(4)
_cell_length_c 10.549(2)
_cell_measurement_reflns_used 836
_cell_measurement_temperature 293(2)
_cell_measurement_theta_max 24.47
_cell_measurement_theta_min 2.18
_cell_volume 2461.2(9)
_computing_cell_refinement SMART
_computing_data_collection 'SMART (Bruker, 2000)'
_computing_data_reduction 'SAINT (Bruker, 2000)'
_computing_molecular_graphics SHELXTL
_computing_publication_material SHELXTL
_computing_structure_refinement SHELXTL
_computing_structure_solution 'SHELXTL (Bruker, 2000)'
_diffrn_ambient_temperature 293(2)
_diffrn_measured_fraction_theta_full 0.998
_diffrn_measured_fraction_theta_max 0.998
_diffrn_measurement_device_type 'Bruker SMART CCD area-detector'
_diffrn_measurement_method \f/\w
_diffrn_radiation_monochromator graphite
_diffrn_radiation_source 'sealed tube'
_diffrn_radiation_type MoK\a
_diffrn_radiation_wavelength 0.71073
_diffrn_reflns_av_R_equivalents 0.0406
_diffrn_reflns_av_sigmaI/netI 0.0380
_diffrn_reflns_limit_h_max 12
_diffrn_reflns_limit_h_min -14
_diffrn_reflns_limit_k_max 22
_diffrn_reflns_limit_k_min -19
_diffrn_reflns_limit_l_max 12
_diffrn_reflns_limit_l_min -12
_diffrn_reflns_number 5887
_diffrn_reflns_theta_full 25.00
_diffrn_reflns_theta_max 25.00
_diffrn_reflns_theta_min 2.18
_diffrn_standards_decay_% 0
_diffrn_standards_number 0
_exptl_absorpt_coefficient_mu 0.838
_exptl_absorpt_correction_type none
_exptl_crystal_colour green
_exptl_crystal_density_diffrn 1.531
_exptl_crystal_density_method 'not measured'
_exptl_crystal_description block
_exptl_crystal_F_000 1176
_exptl_crystal_size_max 0.20
_exptl_crystal_size_mid 0.18
_exptl_crystal_size_min 0.15
_refine_diff_density_max 0.311
_refine_diff_density_min -0.161
_refine_ls_abs_structure_details 'Flack (1983)'
_refine_ls_abs_structure_Flack -0.033(16)
_refine_ls_extinction_method none
_refine_ls_goodness_of_fit_ref 1.015
_refine_ls_hydrogen_treatment constr
_refine_ls_matrix_type full
_refine_ls_number_parameters 178
_refine_ls_number_reflns 2171
_refine_ls_number_restraints 1
_refine_ls_restrained_S_all 1.015
_refine_ls_R_factor_all 0.0342
_refine_ls_R_factor_gt 0.0296
_refine_ls_shift/su_max 0.000
_refine_ls_shift/su_mean 0.000
_refine_ls_structure_factor_coef Fsqd
_refine_ls_weighting_details 'calc w=1/[\s^2^(Fo^2^)+(0.028P)^2^] where P=(Fo^2^+2Fc^2^)/3'
_refine_ls_weighting_scheme calc
_refine_ls_wR_factor_gt 0.0625
_refine_ls_wR_factor_ref 0.0636
_reflns_number_gt 1934
_reflns_number_total 2171
_reflns_threshold_expression I>2\s(I)
_cod_data_source_file hg2095.cif
_cod_data_source_block I
_cod_depositor_comments
;
The following automatic conversions were performed:
'_symmetry_cell_setting' value 'Orthorhombic' changed to 'orthorhombic'
according to '/home/saulius/struct/CIF-dictionaries/cif_core.dic'
dictionary named 'cif_core.dic' version 2.4.1 from 2010-06-29.

Automatic conversion script
Id: cif_fix_enum 1527 2010-12-29 10:47:43Z saulius 

The following automatic conversions were performed:

'_symmetry_cell_setting' value 'Orthorhombic' changed to
'orthorhombic' according to
/home/saulius/struct/CIF-dictionaries/cif_core.dic dictionary named
'cif_core.dic' version 2.4.1 from 2010-06-29.

Automatic conversion script
Id: cif_fix_values 1715 2011-07-08 13:25:40Z adriana 
;
_cod_original_sg_symbol_Hall 'A 2 -2ac'
_cod_database_code 2210275
_cod_database_fobs_code 2210275

loop_
_symmetry_equiv_pos_as_xyz
'x, y, z'
'-x, -y, z'
'x+1/2, -y+1/2, z'
'-x+1/2, y+1/2, z'
'x, y+1/2, z+1/2'
'-x, -y+1/2, z+1/2'
'x+1/2, -y+1, z+1/2'
'-x+1/2, y+1, z+1/2'

loop_
_atom_site_type_symbol
_atom_site_label
_atom_site_fract_x
_atom_site_fract_y
_atom_site_fract_z
_atom_site_U_iso_or_equiv
_atom_site_adp_type
_atom_site_calc_flag
_atom_site_refinement_flags
_atom_site_occupancy
Ni Ni1 1.0000 0.5000 0.66999(6) 0.03745(13) Uani d S 1
O O1 1.01377(12) 0.41801(10) 0.53503(18) 0.0438(4) Uani d . 1
O O2 0.71904(14) 0.33358(12) 0.4220(2) 0.0740(7) Uani d . 1
H H2B 0.7317 0.3586 0.4841 0.089 Uiso calc R 1
N N1 0.92112(16) 0.55810(11) 0.8101(2) 0.0416(5) Uani d . 1
N N2 0.85202(15) 0.46214(10) 0.6589(3) 0.0400(5) Uani d . 1
N N3 0.83160(15) 0.41086(11) 0.5688(2) 0.0418(5) Uani d . 1
C C1 0.9631(2) 0.60201(15) 0.8940(3) 0.0539(7) Uani d . 1
H H1A 1.0357 0.6125 0.8885 0.065 Uiso calc R 1
C C2 0.9038(3) 0.63335(15) 0.9902(3) 0.0647(9) Uani d . 1
H H2A 0.9359 0.6635 1.0492 0.078 Uiso calc R 1
C C3 0.7970(3) 0.61866(17) 0.9958(3) 0.0681(9) Uani d . 1
H H3B 0.7551 0.6394 1.0586 0.082 Uiso calc R 1
C C4 0.7507(3) 0.57288(13) 0.9081(3) 0.0564(7) Uani d . 1
H H4A 0.6780 0.5625 0.9111 0.068 Uiso calc R 1
C C5 0.8149(2) 0.54348(13) 0.8173(3) 0.0430(6) Uani d . 1
C C6 0.7761(2) 0.49074(13) 0.7227(3) 0.0420(6) Uani d . 1
C C7 0.6607(2) 0.47336(17) 0.7065(3) 0.0596(9) Uani d . 1
H H7A 0.6535 0.4249 0.6774 0.089 Uiso calc R 1
H H7B 0.6296 0.5053 0.6454 0.089 Uiso calc R 1
H H7C 0.6245 0.4787 0.7862 0.089 Uiso calc R 1
C C8 0.9230(2) 0.39104(13) 0.5117(2) 0.0398(6) Uani d . 1
C C9 0.9114(2) 0.33552(13) 0.4128(2) 0.0418(6) Uani d . 1
C C10 1.0024(2) 0.30730(15) 0.3558(3) 0.0479(7) Uani d . 1
H H10A 1.0694 0.3214 0.3850 0.057 Uiso calc R 1
C C11 0.9961(2) 0.25944(17) 0.2582(3) 0.0556(8) Uani d . 1
H H11A 1.0582 0.2410 0.2221 0.067 Uiso calc R 1
C C12 0.8979(2) 0.23866(16) 0.2135(3) 0.0597(8) Uani d . 1
H H12A 0.8930 0.2070 0.1456 0.072 Uiso calc R 1
C C13 0.8068(2) 0.26479(17) 0.2692(3) 0.0643(9) Uani d . 1
H H13A 0.7403 0.2509 0.2380 0.077 Uiso calc R 1
C C14 0.8119(2) 0.31119(16) 0.3705(3) 0.0509(7) Uani d . 1

loop_
_atom_site_aniso_label
_atom_site_aniso_U_11
_atom_site_aniso_U_22
_atom_site_aniso_U_33
_atom_site_aniso_U_12
_atom_site_aniso_U_13
_atom_site_aniso_U_23
Ni1 0.0256(2) 0.0466(2) 0.0402(2) 0.00006(19) 0.000 0.000
O1 0.0310(10) 0.0502(11) 0.0501(12) -0.0064(7) 0.0008(8) -0.0080(9)
O2 0.0340(12) 0.0920(16) 0.0962(18) -0.0009(10) -0.0092(13) -0.0339(15)
N1 0.0399(13) 0.0419(12) 0.0429(13) 0.0058(10) 0.0039(10) 0.0033(11)
N2 0.0299(10) 0.0455(10) 0.0445(12) -0.0016(9) 0.0028(11) 0.0085(13)
N3 0.0301(12) 0.0469(13) 0.0485(14) -0.0027(9) -0.0007(10) -0.0020(11)
C1 0.0534(17) 0.0504(17) 0.058(2) 0.0048(14) -0.0034(16) -0.0014(16)
C2 0.078(3) 0.062(2) 0.054(2) 0.0121(17) 0.0027(17) -0.0116(17)
C3 0.085(3) 0.066(2) 0.053(2) 0.0236(18) 0.0205(17) -0.0003(17)
C4 0.0530(16) 0.0572(16) 0.0588(19) 0.0162(18) 0.0153(15) 0.0140(18)
C5 0.0380(15) 0.0434(15) 0.0476(16) 0.0107(12) 0.0051(13) 0.0093(14)
C6 0.0288(14) 0.0458(15) 0.0514(16) 0.0035(11) 0.0029(11) 0.0134(12)
C7 0.0299(14) 0.0705(17) 0.078(3) 0.0001(13) 0.0051(14) 0.0124(16)
C8 0.0349(14) 0.0437(14) 0.0409(16) -0.0035(12) -0.0031(12) 0.0076(12)
C9 0.0356(14) 0.0436(15) 0.0463(17) -0.0029(11) -0.0031(13) 0.0050(13)
C10 0.0344(15) 0.0531(17) 0.0561(18) -0.0049(13) -0.0046(13) -0.0029(14)
C11 0.0496(18) 0.0577(18) 0.060(2) -0.0045(14) 0.0014(15) -0.0075(15)
C12 0.0564(19) 0.0618(18) 0.061(2) -0.0054(14) -0.0070(15) -0.0110(15)
C13 0.0470(18) 0.070(2) 0.075(2) -0.0050(15) -0.0189(17) -0.0179(18)
C14 0.0373(16) 0.0571(18) 0.0583(19) -0.0019(13) -0.0073(14) -0.0016(15)

loop_
_atom_type_symbol
_atom_type_description
_atom_type_scat_dispersion_real
_atom_type_scat_dispersion_imag
_atom_type_scat_source
C C 0.0033 0.0016 'International Tables Vol C Tables 4.2.6.8 and 6.1.1.4'
H H 0.0000 0.0000 'International Tables Vol C Tables 4.2.6.8 and 6.1.1.4'
N N 0.0061 0.0033 'International Tables Vol C Tables 4.2.6.8 and 6.1.1.4'
O O 0.0106 0.0060 'International Tables Vol C Tables 4.2.6.8 and 6.1.1.4'
Ni Ni 0.3393 1.1124 'International Tables Vol C Tables 4.2.6.8 and 6.1.1.4'

loop_
_geom_angle_atom_site_label_1
_geom_angle_atom_site_label_2
_geom_angle_atom_site_label_3
_geom_angle_site_symmetry_1
_geom_angle_site_symmetry_3
_geom_angle
_geom_angle_publ_flag
N2 Ni1 N2 . 2_765 173.24(16) yes
N2 Ni1 N1 . 2_765 107.31(9) yes
N2 Ni1 N1 2_765 2_765 77.65(10) ?
N2 Ni1 N1 . . 77.65(10) yes
N2 Ni1 N1 2_765 . 107.31(9) ?
N1 Ni1 N1 2_765 . 89.53(12) yes
N2 Ni1 O1 . . 77.08(8) yes
N2 Ni1 O1 2_765 . 98.26(8) ?
N1 Ni1 O1 2_765 . 93.59(8) ?
N1 Ni1 O1 . . 154.31(7) yes
N2 Ni1 O1 . 2_765 98.26(8) yes
N2 Ni1 O1 2_765 2_765 77.08(8) ?
N1 Ni1 O1 2_765 2_765 154.31(7) ?
N1 Ni1 O1 . 2_765 93.59(8) yes
O1 Ni1 O1 . 2_765 94.52(11) yes
C8 O1 Ni1 . . 110.43(16) ?
C14 O2 H2B . . 109.5 ?
C1 N1 C5 . . 118.5(2) ?
C1 N1 Ni1 . . 127.87(19) ?
C5 N1 Ni1 . . 113.48(18) ?
C6 N2 N3 . . 121.1(2) ?
C6 N2 Ni1 . . 120.77(19) ?
N3 N2 Ni1 . . 117.56(15) ?
C8 N3 N2 . . 110.17(19) ?
N1 C1 C2 . . 122.9(3) ?
N1 C1 H1A . . 118.6 ?
C2 C1 H1A . . 118.6 ?
C3 C2 C1 . . 118.0(3) ?
C3 C2 H2A . . 121.0 ?
C1 C2 H2A . . 121.0 ?
C2 C3 C4 . . 120.2(3) ?
C2 C3 H3B . . 119.9 ?
C4 C3 H3B . . 119.9 ?
C5 C4 C3 . . 118.1(3) ?
C5 C4 H4A . . 120.9 ?
C3 C4 H4A . . 120.9 ?
N1 C5 C4 . . 122.2(3) ?
N1 C5 C6 . . 114.5(2) ?
C4 C5 C6 . . 123.2(3) ?
N2 C6 C5 . . 112.8(2) ?
N2 C6 C7 . . 124.5(3) ?
C5 C6 C7 . . 122.6(2) ?
C6 C7 H7A . . 109.5 ?
C6 C7 H7B . . 109.5 ?
H7A C7 H7B . . 109.5 ?
C6 C7 H7C . . 109.5 ?
H7A C7 H7C . . 109.5 ?
H7B C7 H7C . . 109.5 ?
O1 C8 N3 . . 124.4(2) ?
O1 C8 C9 . . 120.3(2) ?
N3 C8 C9 . . 115.3(2) ?
C10 C9 C14 . . 117.8(3) ?
C10 C9 C8 . . 119.5(2) ?
C14 C9 C8 . . 122.7(2) ?
C11 C10 C9 . . 121.8(3) ?
C11 C10 H10A . . 119.1 ?
C9 C10 H10A . . 119.1 ?
C10 C11 C12 . . 119.7(3) ?
C10 C11 H11A . . 120.1 ?
C12 C11 H11A . . 120.1 ?
C13 C12 C11 . . 119.7(3) ?
C13 C12 H12A . . 120.2 ?
C11 C12 H12A . . 120.2 ?
C12 C13 C14 . . 121.2(3) ?
C12 C13 H13A . . 119.4 ?
C14 C13 H13A . . 119.4 ?
O2 C14 C13 . . 117.9(3) ?
O2 C14 C9 . . 122.5(3) ?
C13 C14 C9 . . 119.6(3) ?

loop_
_geom_bond_atom_site_label_1
_geom_bond_atom_site_label_2
_geom_bond_site_symmetry_2
_geom_bond_distance
_geom_bond_publ_flag
Ni1 N2 . 1.9830(19) yes
Ni1 N2 2_765 1.9830(19) ?
Ni1 N1 2_765 2.081(2) ?
Ni1 N1 . 2.081(2) yes
Ni1 O1 . 2.0977(19) yes
Ni1 O1 2_765 2.0977(19) ?
O1 C8 . 1.265(3) ?
O2 C14 . 1.347(3) ?
O2 H2B . 0.8200 ?
N1 C1 . 1.315(3) ?
N1 C5 . 1.357(3) ?
N2 C6 . 1.280(3) ?
N2 N3 . 1.373(3) ?
N3 C8 . 1.343(3) ?
C1 C2 . 1.387(4) ?
C1 H1A . 0.9300 ?
C2 C3 . 1.363(5) ?
C2 H2A . 0.9300 ?
C3 C4 . 1.386(4) ?
C3 H3B . 0.9300 ?
C4 C5 . 1.364(4) ?
C4 H4A . 0.9300 ?
C5 C6 . 1.484(4) ?
C6 C7 . 1.488(3) ?
C7 H7A . 0.9600 ?
C7 H7B . 0.9600 ?
C7 H7C . 0.9600 ?
C8 C9 . 1.478(4) ?
C9 C10 . 1.389(4) ?
C9 C14 . 1.397(4) ?
C10 C11 . 1.366(4) ?
C10 H10A . 0.9300 ?
C11 C12 . 1.371(4) ?
C11 H11A . 0.9300 ?
C12 C13 . 1.370(4) ?
C12 H12A . 0.9300 ?
C13 C14 . 1.378(4) ?
C13 H13A . 0.9300 ?

loop_
_geom_hbond_atom_site_label_D
_geom_hbond_atom_site_label_H
_geom_hbond_atom_site_label_A
_geom_hbond_distance_DH
_geom_hbond_distance_HA
_geom_hbond_distance_DA
_geom_hbond_angle_DHA
_geom_hbond_publ_flag
O2 H2B N3 0.8200 1.8200 2.541(3) 146.00 yes
